data_4082907
loop_
_publ_author_name
'Durka, Krzysztof'
'Luli\'nski, Sergiusz'
'Serwatowski, Janusz'
'Wo\'zniak, Krzysztof'

_publ_section_title
;
 Influence of Fluorination and Boronic Group Synergy on the Acidity and
 Structural Behavior ofo-Phenylenediboronic Acids
;
_journal_issue 7
_journal_name_full Organometallics
_journal_page_first 1608
_journal_paper_doi 10.1021/om401146p
_journal_volume 33
_journal_year 2014
_chemical_formula_moiety 'C6 H6 B2 F2 O4, 0.5(C3 H6 O)'
_chemical_formula_sum 'C7.5 H9 B2 F2 O4.5'
_chemical_formula_weight 230.76
_chemical_melting_point 125
_chemical_name_systematic
;
3,4-diflouro-1,2-phenylenediboronic acid  
;
_space_group_crystal_system monoclinic
_space_group_IT_number 14
_space_group_name_Hall '-P 2yn'
_space_group_name_H-M_alt 'P 1 21/n 1'
_symmetry_space_group_name_Hall '-P 2yn'
_symmetry_space_group_name_H-M 'P 1 21/n 1'
_atom_sites_solution_hydrogens geom
_audit_creation_method SHELXL-2013
_cell_angle_alpha 90
_cell_angle_beta 94.276(3)
_cell_angle_gamma 90
_cell_formula_units_Z 8
_cell_length_a 12.7037(4)
_cell_length_b 11.7560(4)
_cell_length_c 13.1530(5)
_cell_measurement_temperature 100(2)
_cell_measurement_theta_max 24.22
_cell_measurement_theta_min 2.75
_cell_volume 1958.86(12)
_computing_cell_refinement 'Bruker APEX2 software'
_computing_data_collection 'Bruker APEX2 software'
_computing_data_reduction
;
 SAINT intergration software, Bruker AXS
 SORTAV, R. H. Blessing, Acta Cryst., 1995, A51, 33
;
_computing_structure_refinement
;
 SHELXS-97, G. M. Sheldrick, Acta. Cryst., 2008, A64, 112
;
_computing_structure_solution
;
 SHELXS-97, G. M. Sheldrick, Acta. Cryst., 2008, A64, 112
;
_diffrn_ambient_temperature 100(2)
_diffrn_detector 'APEXII CCD camera'
_diffrn_measured_fraction_theta_full 0.999
_diffrn_measured_fraction_theta_max 0.922
_diffrn_measurement_device '\k-geometry diffractometer'
_diffrn_measurement_device_type 'Bruker APEXII'
_diffrn_measurement_method 'omega scans'
_diffrn_orient_matrix_type 'X-axis to radiation source'
_diffrn_radiation_monochromator 'multi-layer optics'
_diffrn_radiation_probe x-ray
_diffrn_radiation_source 'TXS rotating anode'
_diffrn_radiation_type MoK\a
_diffrn_radiation_wavelength 0.71073
_diffrn_reflns_av_R_equivalents 0.0309
_diffrn_reflns_av_unetI/netI 0.0447
_diffrn_reflns_Laue_measured_fraction_full 0.999
_diffrn_reflns_Laue_measured_fraction_max 0.922
_diffrn_reflns_limit_h_max 18
_diffrn_reflns_limit_h_min -18
_diffrn_reflns_limit_k_max 17
_diffrn_reflns_limit_k_min -16
_diffrn_reflns_limit_l_max 19
_diffrn_reflns_limit_l_min -19
_diffrn_reflns_number 18884
_diffrn_reflns_point_group_measured_fraction_full 0.999
_diffrn_reflns_point_group_measured_fraction_max 0.922
_diffrn_reflns_reduction_process
;
 Scaled and merged with SORTAV
 R. H. Blessing, Cryst. Rev., 1987, 1, 3
 R. H. Blessing, J. Appl. Cryst., 1989, 22, 396
;
_diffrn_reflns_theta_full 25.242
_diffrn_reflns_theta_max 32.279
_diffrn_reflns_theta_min 2.150
_diffrn_source 'rotating-anode X-ray source'
_exptl_absorpt_coefficient_mu 0.145
_exptl_absorpt_correction_T_max 0.998
_exptl_absorpt_correction_T_min 0.972
_exptl_absorpt_correction_type multi-scan
_exptl_absorpt_process_details
;
 R. H. Blessing, Acta Cryst., 1995, A51, 33
;
_exptl_crystal_colour colourless
_exptl_crystal_density_diffrn 1.565
_exptl_crystal_description unspecified
_exptl_crystal_F_000 944
_exptl_crystal_size_max 0.15
_exptl_crystal_size_mid 0.12
_exptl_crystal_size_min 0.02
_refine_diff_density_max 0.481
_refine_diff_density_min -0.405
_refine_diff_density_rms 0.066
_refine_ls_extinction_method none
_refine_ls_goodness_of_fit_ref 1.018
_refine_ls_hydrogen_treatment constr
_refine_ls_matrix_type full
_refine_ls_number_parameters 289
_refine_ls_number_reflns 6427
_refine_ls_number_restraints 0
_refine_ls_restrained_S_all 1.018
_refine_ls_R_factor_all 0.0762
_refine_ls_R_factor_gt 0.0473
_refine_ls_shift/su_max 0.001
_refine_ls_shift/su_mean 0.000
_refine_ls_structure_factor_coef Fsqd
_refine_ls_weighting_details 'w=1/[\s^2^(Fo^2^)+(0.0573P)^2^+0.6951P] where P=(Fo^2^+2Fc^2^)/3'
_refine_ls_weighting_scheme calc
_refine_ls_wR_factor_gt 0.1150
_refine_ls_wR_factor_ref 0.1322
_reflns_Friedel_coverage 0.000
_reflns_number_gt 4569
_reflns_number_total 6427
_reflns_threshold_expression 'I > 2\s(I)'
_cod_data_source_file om401146p_si_002.cif
_cod_data_source_block 3
_cod_depositor_comments
;
The following automatic conversions were performed:

'_diffrn_radiation_probe' value 'X-ray' changed to 'x-ray' according
to
/usr/data/users/saulius/automatic-downloads/rss-feeds/ACS/lib/dictionaries/cif_core.dic
dictionary named 'cif_core.dic' version 2.4.2 from 2011-04-26.

Automatic conversion script
Id: cif_fix_values 2281 2013-09-26 08:29:07Z andrius 

 Adding full bibliography for 4082907.cif.
;
_cod_database_code 4082907
_shelx_space_group_comment
;
The symmetry employed for this shelxl refinement is uniquely defined
by the following loop, which should always be used as a source of
symmetry information in preference to the above space-group names.
They are only intended as comments.
;
_shelxl_version_number 2013-4

loop_
_space_group_symop_operation_xyz
'x, y, z'
'-x+1/2, y+1/2, -z+1/2'
'-x, -y, -z'
'x-1/2, -y-1/2, z-1/2'

loop_
_atom_site_label
_atom_site_type_symbol
_atom_site_fract_x
_atom_site_fract_y
_atom_site_fract_z
_atom_site_U_iso_or_equiv
_atom_site_adp_type
_atom_site_occupancy
_atom_site_site_symmetry_order
_atom_site_calc_flag
_atom_site_refinement_flags_posn
_atom_site_refinement_flags_adp
C13 C 0.73691(10) 0.18030(12) 0.98159(11) 0.0141(3) Uani 1 1 d . .
C14 C 0.78862(12) 0.21960(13) 0.88902(12) 0.0187(3) Uani 1 1 d . .
H14A H 0.8106 0.1534 0.8506 0.028 Uiso 1 1 calc R U
H14B H 0.8506 0.2660 0.9101 0.028 Uiso 1 1 calc R U
H14C H 0.7385 0.2651 0.8459 0.028 Uiso 1 1 calc R U
C15 C 0.69752(13) 0.26920(13) 1.05083(13) 0.0215(3) Uani 1 1 d . .
H15A H 0.6660 0.2324 1.1081 0.032 Uiso 1 1 calc R U
H15B H 0.6443 0.3162 1.0129 0.032 Uiso 1 1 calc R U
H15C H 0.7565 0.3173 1.0768 0.032 Uiso 1 1 calc R U
O9 O 0.72615(8) 0.07863(9) 0.99844(8) 0.0178(2) Uani 1 1 d . .
C7 C 0.68410(10) 0.81955(12) 0.16172(10) 0.0121(3) Uani 1 1 d . .
C8 C 0.68470(10) 0.69857(12) 0.15958(11) 0.0130(3) Uani 1 1 d . .
C9 C 0.78277(11) 0.64209(12) 0.16140(11) 0.0154(3) Uani 1 1 d . .
H9A H 0.7845 0.5613 0.1595 0.018 Uiso 1 1 calc R U
C10 C 0.87628(11) 0.70223(13) 0.16588(12) 0.0164(3) Uani 1 1 d . .
C11 C 0.87556(10) 0.81909(13) 0.16725(12) 0.0166(3) Uani 1 1 d . .
C12 C 0.78114(10) 0.87761(12) 0.16516(11) 0.0146(3) Uani 1 1 d . .
H12A H 0.7817 0.9584 0.1661 0.018 Uiso 1 1 calc R U
B3 B 0.58401(12) 0.90002(13) 0.15905(13) 0.0127(3) Uani 1 1 d . .
B4 B 0.58617(12) 0.61508(14) 0.14933(13) 0.0141(3) Uani 1 1 d . .
O5 O 0.58650(7) 1.00947(8) 0.12479(8) 0.0150(2) Uani 1 1 d . .
H5 H 0.6406 1.0192 0.0928 0.023 Uiso 1 1 calc R U
O6 O 0.49170(8) 0.86401(9) 0.19665(9) 0.0171(2) Uani 1 1 d . .
H6 H 0.4509 0.9197 0.2012 0.026 Uiso 1 1 calc R U
O7 O 0.48383(8) 0.64547(9) 0.16295(9) 0.0188(2) Uani 1 1 d . .
H7 H 0.4816 0.7147 0.1784 0.028 Uiso 1 1 calc R U
O8 O 0.60686(8) 0.50549(9) 0.12645(9) 0.0210(2) Uani 1 1 d . .
H8 H 0.5501 0.4687 0.1200 0.031 Uiso 1 1 calc R U
F3 F 0.96972(6) 0.64656(8) 0.16709(8) 0.0235(2) Uani 1 1 d . .
F4 F 0.96797(7) 0.87643(8) 0.16926(8) 0.0240(2) Uani 1 1 d . .
C1 C 0.22936(10) 0.31728(12) 0.10832(11) 0.0121(3) Uani 1 1 d . .
C2 C 0.23002(10) 0.19665(12) 0.11563(11) 0.0122(3) Uani 1 1 d . .
C3 C 0.13344(11) 0.13800(12) 0.10570(12) 0.0156(3) Uani 1 1 d . .
H3A H 0.1326 0.0575 0.1116 0.019 Uiso 1 1 calc R U
C4 C 0.03953(11) 0.19658(13) 0.08737(12) 0.0168(3) Uani 1 1 d . .
C5 C 0.03935(10) 0.31364(13) 0.07896(11) 0.0160(3) Uani 1 1 d . .
C6 C 0.13234(11) 0.37402(12) 0.09000(11) 0.0143(3) Uani 1 1 d . .
H6A H 0.1310 0.4546 0.0852 0.017 Uiso 1 1 calc R U
B1 B 0.32972(12) 0.39659(13) 0.12277(13) 0.0134(3) Uani 1 1 d . .
B2 B 0.33255(12) 0.12113(13) 0.13559(13) 0.0127(3) Uani 1 1 d . .
O1 O 0.31389(8) 0.50387(9) 0.15954(9) 0.0175(2) Uani 1 1 d . .
H1 H 0.3694 0.5422 0.1569 0.026 Uiso 1 1 calc R U
O2 O 0.42948(8) 0.36663(9) 0.10159(9) 0.0173(2) Uani 1 1 d . .
H2 H 0.4309 0.2970 0.0872 0.026 Uiso 1 1 calc R U
O3 O 0.41843(7) 0.14318(8) 0.08161(8) 0.0150(2) Uani 1 1 d . .
H3 H 0.4677 0.0986 0.1005 0.022 Uiso 1 1 calc R U
O4 O 0.33970(7) 0.03421(8) 0.20465(8) 0.0145(2) Uani 1 1 d . .
H4 H 0.2838 0.0308 0.2348 0.022 Uiso 1 1 calc R U
F1 F -0.05305(7) 0.13986(8) 0.07799(8) 0.0262(2) Uani 1 1 d . .
F2 F -0.05380(7) 0.36888(8) 0.06162(8) 0.0237(2) Uani 1 1 d . .

loop_
_atom_site_aniso_label
_atom_site_aniso_U_11
_atom_site_aniso_U_22
_atom_site_aniso_U_33
_atom_site_aniso_U_23
_atom_site_aniso_U_13
_atom_site_aniso_U_12
C13 0.0101(5) 0.0165(6) 0.0153(7) 0.0005(5) -0.0014(5) 0.0005(5)
C14 0.0188(7) 0.0192(7) 0.0186(8) 0.0017(6) 0.0043(6) -0.0007(5)
C15 0.0244(7) 0.0189(7) 0.0219(8) -0.0028(6) 0.0071(6) 0.0017(6)
O9 0.0177(5) 0.0155(5) 0.0205(6) 0.0015(4) 0.0041(4) -0.0006(4)
C7 0.0109(5) 0.0143(6) 0.0111(6) 0.0010(5) 0.0019(5) 0.0005(5)
C8 0.0115(6) 0.0146(6) 0.0129(7) 0.0028(5) 0.0018(5) 0.0014(5)
C9 0.0131(6) 0.0165(6) 0.0166(7) 0.0020(5) 0.0018(5) 0.0037(5)
C10 0.0098(6) 0.0238(7) 0.0156(7) 0.0029(6) 0.0017(5) 0.0057(5)
C11 0.0096(6) 0.0237(7) 0.0164(7) 0.0021(6) 0.0011(5) -0.0016(5)
C12 0.0124(6) 0.0161(6) 0.0154(7) 0.0015(5) 0.0012(5) 0.0001(5)
B3 0.0125(6) 0.0126(7) 0.0129(7) -0.0013(6) 0.0009(5) -0.0002(5)
B4 0.0130(6) 0.0148(7) 0.0147(8) 0.0024(6) 0.0021(6) 0.0007(5)
O5 0.0123(4) 0.0136(5) 0.0198(6) 0.0018(4) 0.0054(4) 0.0011(4)
O6 0.0137(4) 0.0126(5) 0.0259(6) 0.0023(4) 0.0080(4) 0.0028(4)
O7 0.0129(5) 0.0128(5) 0.0312(7) -0.0027(4) 0.0053(4) -0.0003(4)
O8 0.0158(5) 0.0133(5) 0.0341(7) -0.0022(4) 0.0040(4) 0.0001(4)
F3 0.0112(4) 0.0277(5) 0.0319(6) 0.0045(4) 0.0028(4) 0.0079(3)
F4 0.0103(4) 0.0285(5) 0.0332(6) 0.0020(4) 0.0015(4) -0.0042(3)
C1 0.0113(6) 0.0141(6) 0.0108(6) 0.0001(5) 0.0013(5) 0.0006(5)
C2 0.0114(6) 0.0137(6) 0.0116(7) -0.0002(5) 0.0013(5) 0.0002(5)
C3 0.0133(6) 0.0140(6) 0.0194(7) -0.0001(5) 0.0005(5) -0.0011(5)
C4 0.0100(6) 0.0201(7) 0.0199(8) -0.0009(6) -0.0010(5) -0.0026(5)
C5 0.0107(6) 0.0195(7) 0.0173(7) -0.0013(6) -0.0016(5) 0.0041(5)
C6 0.0135(6) 0.0146(6) 0.0146(7) -0.0002(5) 0.0005(5) 0.0021(5)
B1 0.0130(6) 0.0137(7) 0.0135(8) 0.0018(6) 0.0015(6) -0.0002(5)
B2 0.0111(6) 0.0124(7) 0.0146(8) -0.0023(6) 0.0007(5) -0.0007(5)
O1 0.0141(4) 0.0134(5) 0.0259(6) -0.0031(4) 0.0063(4) -0.0029(4)
O2 0.0130(4) 0.0125(5) 0.0269(6) -0.0019(4) 0.0045(4) 0.0001(4)
O3 0.0124(4) 0.0130(5) 0.0198(5) 0.0025(4) 0.0033(4) 0.0030(4)
O4 0.0113(4) 0.0136(5) 0.0187(5) 0.0022(4) 0.0032(4) 0.0012(4)
F1 0.0106(4) 0.0242(5) 0.0427(6) 0.0022(4) -0.0038(4) -0.0044(3)
F2 0.0115(4) 0.0247(5) 0.0342(6) -0.0006(4) -0.0033(4) 0.0056(3)

loop_
_atom_type_symbol
_atom_type_description
_atom_type_scat_dispersion_real
_atom_type_scat_dispersion_imag
_atom_type_scat_source
C C 0.0033 0.0016 'International Tables Vol C Tables 4.2.6.8 and 6.1.1.4'
H H 0.0000 0.0000 'International Tables Vol C Tables 4.2.6.8 and 6.1.1.4'
B B 0.0013 0.0007 'International Tables Vol C Tables 4.2.6.8 and 6.1.1.4'
O O 0.0106 0.0060 'International Tables Vol C Tables 4.2.6.8 and 6.1.1.4'
F F 0.0171 0.0103 'International Tables Vol C Tables 4.2.6.8 and 6.1.1.4'

loop_
_geom_angle_atom_site_label_1
_geom_angle_atom_site_label_2
_geom_angle_atom_site_label_3
_geom_angle
O9 C13 C15 121.63(14)
O9 C13 C14 120.61(14)
C15 C13 C14 117.75(13)
C13 C14 H14A 109.5
C13 C14 H14B 109.5
H14A C14 H14B 109.5
C13 C14 H14C 109.5
H14A C14 H14C 109.5
H14B C14 H14C 109.5
C13 C15 H15A 109.5
C13 C15 H15B 109.5
H15A C15 H15B 109.5
C13 C15 H15C 109.5
H15A C15 H15C 109.5
H15B C15 H15C 109.5
C12 C7 C8 118.66(12)
C12 C7 B3 114.28(12)
C8 C7 B3 127.05(12)
C9 C8 C7 118.45(12)
C9 C8 B4 113.58(12)
C7 C8 B4 127.88(12)
C10 C9 C8 121.07(13)
C10 C9 H9A 119.5
C8 C9 H9A 119.5
F3 C10 C11 119.31(12)
F3 C10 C9 120.26(13)
C11 C10 C9 120.42(12)
F4 C11 C10 119.47(12)
F4 C11 C12 120.23(13)
C10 C11 C12 120.29(13)
C11 C12 C7 121.10(13)
C11 C12 H12A 119.4
C7 C12 H12A 119.4
O5 B3 O6 116.82(12)
O5 B3 C7 122.17(12)
O6 B3 C7 120.92(13)
O8 B4 O7 118.58(13)
O8 B4 C8 116.24(12)
O7 B4 C8 125.17(13)
B3 O5 H5 109.5
B3 O6 H6 109.5
B4 O7 H7 109.5
B4 O8 H8 109.5
C6 C1 C2 119.04(12)
C6 C1 B1 115.46(12)
C2 C1 B1 125.47(11)
C3 C2 C1 118.86(12)
C3 C2 B2 116.27(12)
C1 C2 B2 124.87(12)
C4 C3 C2 120.52(13)
C4 C3 H3A 119.7
C2 C3 H3A 119.7
F1 C4 C5 119.27(12)
F1 C4 C3 120.30(13)
C5 C4 C3 120.43(12)
F2 C5 C6 120.18(13)
F2 C5 C4 119.19(12)
C6 C5 C4 120.62(12)
C5 C6 C1 120.51(13)
C5 C6 H6A 119.7
C1 C6 H6A 119.7
O2 B1 O1 118.21(13)
O2 B1 C1 125.23(13)
O1 B1 C1 116.56(12)
O4 B2 O3 118.04(12)
O4 B2 C2 122.91(12)
O3 B2 C2 119.04(13)
B1 O1 H1 109.5
B1 O2 H2 109.5
B2 O3 H3 109.5
B2 O4 H4 109.5

loop_
_geom_bond_atom_site_label_1
_geom_bond_atom_site_label_2
_geom_bond_distance
C13 O9 1.2251(17)
C13 C15 1.497(2)
C13 C14 1.499(2)
C14 H14A 0.9800
C14 H14B 0.9800
C14 H14C 0.9800
C15 H15A 0.9800
C15 H15B 0.9800
C15 H15C 0.9800
C7 C12 1.4068(18)
C7 C8 1.423(2)
C7 B3 1.583(2)
C8 C9 1.4104(18)
C8 B4 1.589(2)
C9 C10 1.380(2)
C9 H9A 0.9500
C10 F3 1.3545(15)
C10 C11 1.374(2)
C11 F4 1.3524(16)
C11 C12 1.3812(19)
C12 H12A 0.9500
B3 O5 1.3645(18)
B3 O6 1.3731(18)
B4 O8 1.3533(19)
B4 O7 1.3728(18)
O5 H5 0.8400
O6 H6 0.8400
O7 H7 0.8400
O8 H8 0.8400
C1 C6 1.4063(18)
C1 C2 1.4214(19)
C1 B1 1.580(2)
C2 C3 1.4049(18)
C2 B2 1.582(2)
C3 C4 1.3830(19)
C3 H3A 0.9500
C4 F1 1.3496(16)
C4 C5 1.381(2)
C5 F2 1.3541(15)
C5 C6 1.3766(19)
C6 H6A 0.9500
B1 O2 1.3639(18)
B1 O1 1.3709(19)
B2 O4 1.3657(19)
B2 O3 1.3701(18)
O1 H1 0.8400
O2 H2 0.8400
O3 H3 0.8400
O4 H4 0.8400

loop_
_geom_hbond_atom_site_label_D
_geom_hbond_atom_site_label_H
_geom_hbond_atom_site_label_A
_geom_hbond_distance_DH
_geom_hbond_distance_HA
_geom_hbond_distance_DA
_geom_hbond_angle_DHA
_geom_hbond_site_symmetry_A
O7 H7 O6 0.84 1.77 2.6077(15) 171.0 .
O8 H8 O2 0.84 1.95 2.7821(14) 172.7 .
O1 H1 O7 0.84 1.89 2.7238(14) 171.1 .
O2 H2 O3 0.84 1.82 2.6427(15) 167.3 .
O6 H6 O4 0.84 1.95 2.7881(14) 171.7 1_565
O3 H3 O5 0.84 1.85 2.6779(13) 170.9 1_545
O4 H4 O1 0.84 1.96 2.7651(14) 161.2 2_545

loop_
_geom_torsion_atom_site_label_1
_geom_torsion_atom_site_label_2
_geom_torsion_atom_site_label_3
_geom_torsion_atom_site_label_4
_geom_torsion
C12 C7 C8 C9 0.2(2)
B3 C7 C8 C9 179.27(14)
C12 C7 C8 B4 -176.20(14)
B3 C7 C8 B4 2.8(2)
C7 C8 C9 C10 0.5(2)
B4 C8 C9 C10 177.39(14)
C8 C9 C10 F3 -179.69(13)
C8 C9 C10 C11 -0.9(2)
F3 C10 C11 F4 0.3(2)
C9 C10 C11 F4 -178.47(14)
F3 C10 C11 C12 179.43(14)
C9 C10 C11 C12 0.6(2)
F4 C11 C12 C7 179.17(13)
C10 C11 C12 C7 0.1(2)
C8 C7 C12 C11 -0.5(2)
B3 C7 C12 C11 -179.66(14)
C12 C7 B3 O5 23.5(2)
C8 C7 B3 O5 -155.59(14)
C12 C7 B3 O6 -152.96(14)
C8 C7 B3 O6 28.0(2)
C9 C8 B4 O8 -10.8(2)
C7 C8 B4 O8 165.74(14)
C9 C8 B4 O7 168.37(14)
C7 C8 B4 O7 -15.0(2)
C6 C1 C2 C3 -0.9(2)
B1 C1 C2 C3 176.95(14)
C6 C1 C2 B2 179.81(13)
B1 C1 C2 B2 -2.4(2)
C1 C2 C3 C4 1.1(2)
B2 C2 C3 C4 -179.52(14)
C2 C3 C4 F1 -179.93(14)
C2 C3 C4 C5 -0.2(2)
F1 C4 C5 F2 0.1(2)
C3 C4 C5 F2 -179.61(14)
F1 C4 C5 C6 178.83(14)
C3 C4 C5 C6 -0.9(2)
F2 C5 C6 C1 179.82(13)
C4 C5 C6 C1 1.1(2)
C2 C1 C6 C5 -0.2(2)
B1 C1 C6 C5 -178.24(14)
C6 C1 B1 O2 -152.69(15)
C2 C1 B1 O2 29.4(2)
C6 C1 B1 O1 27.26(19)
C2 C1 B1 O1 -150.62(14)
C3 C2 B2 O4 -45.1(2)
C1 C2 B2 O4 134.25(15)
C3 C2 B2 O3 134.90(14)
C1 C2 B2 O3 -45.8(2)
